data_1557049
loop_
_publ_author_name
'Gorbitz, Carl Henrik'

_publ_section_title
;
 Solvent Site Preferences in the Crystal Structures of L-Leucyl-L-leucine
 Alcohol (1:1) Complexes
;
_journal_name_full 'Acta Chemica Scandinavica'
_journal_page_first 1343
_journal_page_last 1352
_journal_paper_doi 10.3891/acta.chem.scand.52-1343
_journal_volume 52
_journal_year 1998
_chemical_formula_moiety 'C12 H24 N2 O3, C3 H8 O'
_chemical_formula_sum 'C15 H32 N2 O4'
_chemical_formula_weight 304.43
_space_group_IT_number 4
_space_group_name_Hall 'P 2yb'
_space_group_name_H-M_alt 'P 1 21 1'
_symmetry_cell_setting monoclinic
_symmetry_Int_Tables_number 4
_symmetry_space_group_name_Hall 'P 2yb'
_symmetry_space_group_name_H-M 'P 1 21 1'
_atom_sites_solution_hydrogens geom
_atom_sites_solution_primary direct
_atom_sites_solution_secondary difmap
_cell_angle_alpha 90.00
_cell_angle_beta 115.1750(10)
_cell_angle_gamma 90.00
_cell_formula_units_Z 4
_cell_length_a 8.6404(2)
_cell_length_b 24.6286(5)
_cell_length_c 9.3670(2)
_cell_measurement_temperature 150(2)
_cell_volume 1803.97(7)
_computing_structure_refinement 'SHELXL-93 (Sheldrick, 1993)'
_computing_structure_solution 'SHELXS-86 (Sheldrick, 1990)'
_diffrn_ambient_temperature 150(2)
_diffrn_radiation_monochromator graphite
_diffrn_radiation_source 'fine-focus sealed tube'
_diffrn_radiation_type MoK\a
_diffrn_radiation_wavelength 0.71073
_diffrn_reflns_av_R_equivalents 0.0357
_diffrn_reflns_av_sigmaI/netI 0.0619
_diffrn_reflns_limit_h_max 15
_diffrn_reflns_limit_h_min -15
_diffrn_reflns_limit_k_max 42
_diffrn_reflns_limit_k_min -44
_diffrn_reflns_limit_l_max 16
_diffrn_reflns_limit_l_min -15
_diffrn_reflns_number 28827
_diffrn_reflns_theta_max 40.42
_diffrn_reflns_theta_min 2.40
_exptl_absorpt_coefficient_mu 0.080
_exptl_crystal_density_diffrn 1.121
_exptl_crystal_F_000 672
_refine_diff_density_max 0.750
_refine_diff_density_min -0.310
_refine_diff_density_rms 0.063
_refine_ls_abs_structure_details 'Flack H D (1983), Acta Cryst. A39, 876-881'
_refine_ls_abs_structure_Flack 0.00(59)
_refine_ls_extinction_method none
_refine_ls_goodness_of_fit_all 1.176
_refine_ls_goodness_of_fit_obs 1.198
_refine_ls_matrix_type full
_refine_ls_number_parameters 455
_refine_ls_number_reflns 18683
_refine_ls_number_restraints 6
_refine_ls_restrained_S_all 1.176
_refine_ls_restrained_S_obs 1.198
_refine_ls_R_factor_all 0.0842
_refine_ls_R_factor_obs 0.0715
_refine_ls_shift/esd_mean 0.004
_refine_ls_structure_factor_coef Fsqd
_refine_ls_weighting_details 'w=1/[\s^2^(Fo^2^)+(0.0369P)^2^+0.5979P] where P=(Fo^2^+2Fc^2^)/3'
_refine_ls_weighting_scheme calc
_refine_ls_wR_factor_all 0.1591
_refine_ls_wR_factor_obs 0.1512
_reflns_number_observed 16289
_reflns_number_total 18683
_reflns_observed_criterion >2sigma(I)
_cod_data_source_file Acta-Chem-Scand-1998-52-1343-1.cif
_cod_data_source_block ll1p
_cod_depositor_comments
;
The following automatic conversions were performed:

data item '_refine_ls_weighting_scheme' value 'calc
w=1/[\s^2^(Fo^2^)+(0.0369P)^2^+0.5979P] where P=(Fo^2^+2Fc^2^)/3' was
changed to 'calc'. A new data item '_refine_ls_weighting_details' was
created with the value set to
'w=1/[\s^2^(Fo^2^)+(0.0369P)^2^+0.5979P] where P=(Fo^2^+2Fc^2^)/3'.

Automatic conversion script
Id: cif_fix_values 7556 2019-12-06 15:28:31Z antanas 
;
_cod_original_sg_symbol_H-M 'P 21'
_cod_database_code 1557049

loop_
_space_group_symop_id
_space_group_symop_operation_xyz
1 x,y,z
2 -x,1/2+y,-z

loop_
_atom_site_aniso_label
_atom_site_aniso_U_11
_atom_site_aniso_U_22
_atom_site_aniso_U_33
_atom_site_aniso_U_23
_atom_site_aniso_U_13
_atom_site_aniso_U_12
O1A 0.0173(4) 0.0342(5) 0.0080(3) 0.0019(3) 0.0032(3) 0.0081(4)
O2A 0.0204(4) 0.0259(5) 0.0252(5) -0.0006(4) 0.0078(4) -0.0012(4)
O3A 0.0143(4) 0.0315(6) 0.0169(4) 0.0005(4) 0.0041(3) 0.0044(4)
N1A 0.0120(3) 0.0220(5) 0.0145(4) 0.0005(4) 0.0060(3) 0.0011(3)
N2A 0.0137(4) 0.0263(5) 0.0091(4) 0.0019(3) 0.0056(3) 0.0047(4)
C1A 0.0108(4) 0.0199(5) 0.0103(4) 0.0002(4) 0.0035(3) 0.0010(4)
O1B 0.0125(3) 0.0388(6) 0.0149(4) -0.0079(4) 0.0011(3) 0.0013(4)
C2A 0.0174(5) 0.0200(6) 0.0163(5) -0.0003(4) 0.0040(4) -0.0011(4)
O2B 0.0140(4) 0.0529(7) 0.0100(4) -0.0034(4) 0.0042(3) -0.0020(4)
C3A 0.0258(6) 0.0196(6) 0.0276(7) 0.0011(5) 0.0112(6) 0.0028(5)
O3B 0.0125(3) 0.0404(6) 0.0111(4) 0.0033(4) 0.0056(3) -0.0019(4)
C4A 0.0614(14) 0.0227(8) 0.0400(11) -0.0060(7) 0.0133(10) 0.0052(8)
C5A 0.0353(8) 0.0282(8) 0.0276(8) 0.0057(6) 0.0031(7) 0.0043(7)
C6A 0.0105(4) 0.0204(5) 0.0097(4) -0.0007(3) 0.0042(3) 0.0008(3)
C7A 0.0126(4) 0.0215(5) 0.0121(4) 0.0003(4) 0.0059(4) 0.0024(4)
C8A 0.0166(5) 0.0262(6) 0.0147(5) -0.0041(4) 0.0068(4) 0.0009(4)
C9A 0.0192(5) 0.0343(8) 0.0257(7) -0.0103(6) 0.0088(5) -0.0041(5)
C10A 0.0529(12) 0.0321(10) 0.0454(12) -0.0059(8) 0.0219(10) -0.0110(9)
C11A 0.0362(9) 0.0591(14) 0.0274(9) -0.0194(9) 0.0074(8) -0.0107(9)
C12A 0.0132(4) 0.0262(6) 0.0105(4) -0.0021(4) 0.0049(4) 0.0007(4)
N1B 0.0125(4) 0.0263(6) 0.0139(4) -0.0002(4) 0.0063(3) -0.0018(4)
N2B 0.0096(3) 0.0228(5) 0.0104(4) -0.0010(3) 0.0042(3) 0.0014(3)
C1B 0.0092(4) 0.0196(5) 0.0130(4) -0.0013(4) 0.0043(3) 0.0002(3)
O1C 0.0597(10) 0.0273(6) 0.0320(7) -0.0015(5) 0.0136(7) 0.0040(6)
C2B 0.0162(5) 0.0212(6) 0.0197(6) 0.0008(4) 0.0062(4) 0.0037(4)
C3B 0.0295(7) 0.0209(6) 0.0220(6) 0.0009(5) 0.0126(5) 0.0013(5)
C4B 0.0568(13) 0.0276(9) 0.0337(10) 0.0092(7) 0.0039(9) 0.0037(8)
C5B 0.0306(7) 0.0273(8) 0.0300(8) -0.0003(6) 0.0074(6) -0.0053(6)
C6B 0.0102(4) 0.0197(5) 0.0127(4) -0.0003(4) 0.0047(3) 0.0002(4)
C7B 0.0105(4) 0.0210(5) 0.0107(4) -0.0010(4) 0.0046(3) -0.0002(4)
C8B 0.0196(5) 0.0198(5) 0.0168(5) -0.0002(4) 0.0092(4) 0.0000(4)
C9B 0.0254(6) 0.0211(6) 0.0258(7) -0.0022(5) 0.0137(5) 0.0023(5)
C10B 0.0622(14) 0.0221(8) 0.0421(11) 0.0011(7) 0.0246(10) 0.0069(8)
C11B 0.0551(12) 0.0351(9) 0.0254(8) -0.0056(6) 0.0207(8) 0.0030(8)
C12B 0.0109(4) 0.0213(5) 0.0120(4) 0.0001(4) 0.0051(3) 0.0011(4)
C1C 0.0395(12) 0.0413(13) 0.0391(13) 0.0007(10) 0.0169(10) -0.0033(10)
O1D 0.0273(5) 0.0271(6) 0.0295(6) -0.0007(4) 0.0119(5) 0.0047(4)
C2C 0.095(3) 0.046(2) 0.0275(13) -0.0110(10) 0.021(2) -0.023(2)
C3C 0.135(4) 0.0305(14) 0.098(3) -0.002(2) 0.091(3) 0.008(2)
C1D 0.0243(7) 0.0319(9) 0.0391(10) 0.0007(7) 0.0083(7) 0.0033(6)
C2D 0.0413(10) 0.0314(9) 0.0476(12) 0.0056(8) 0.0171(9) 0.0092(8)
C3D 0.0491(13) 0.0432(13) 0.063(2) 0.0115(11) 0.0215(13) -0.0048(10)

loop_
_atom_site_label
_atom_site_type_symbol
_atom_site_thermal_displace_type
_atom_site_fract_x
_atom_site_fract_y
_atom_site_fract_z
_atom_site_occupancy
_atom_site_U_iso_or_equiv
_atom_site_calc_flag
_atom_site_refinement_flags
_atom_site_disorder_assembly
_atom_site_disorder_group
O1A O Uani 0.86140(13) 0.00525(5) -0.24532(11) 1.000 0.0206(2) d . . .
O2A O Uani 1.17646(14) 0.04993(5) -0.40372(14) 1.000 0.0245(3) d . . .
O3A O Uani 1.29524(13) -0.02763(5) -0.28192(13) 1.000 0.0218(3) d . . .
N1A N Uani 0.52914(14) 0.03806(5) -0.36995(13) 1.000 0.0160(2) d . . .
N2A N Uani 0.85227(14) 0.00715(5) -0.49115(13) 1.000 0.0161(3) d . . .
C1A C Uani 0.64326(14) 0.05963(5) -0.44004(13) 1.000 0.0140(3) d . . .
O1B O Uani 1.28646(12) 0.04052(5) 0.28026(12) 1.000 0.0237(3) d . . .
C2A C Uani 0.6981(2) 0.11767(6) -0.3839(2) 1.000 0.0190(3) d . . .
O2B O Uani 0.66585(13) 0.05969(6) -0.04096(12) 1.000 0.0260(3) d . . .
C3A C Uani 0.5530(2) 0.15939(6) -0.4453(2) 1.000 0.0244(4) d . . .
O3B O Uani 0.69171(12) 0.05361(5) 0.20628(11) 1.000 0.0211(3) d . . .
C4A C Uani 0.6126(4) 0.21296(8) -0.3570(3) 1.000 0.0442(7) d . . .
C5A C Uani 0.4869(3) 0.16821(8) -0.6237(2) 1.000 0.0339(5) d . . .
C6A C Uani 0.79717(14) 0.02154(5) -0.38388(14) 1.000 0.0136(3) d . . .
C7A C Uani 0.99800(15) -0.02909(6) -0.44909(14) 1.000 0.0152(3) d . . .
C8A C Uani 0.9830(2) -0.06060(6) -0.5960(2) 1.000 0.0191(3) d . . .
C9A C Uani 0.8345(2) -0.10162(8) -0.6546(2) 1.000 0.0267(4) d . . .
C10A C Uani 0.8801(3) -0.15273(9) -0.5523(3) 1.000 0.0431(7) d . . .
C11A C Uani 0.7839(3) -0.11579(11) -0.8271(3) 1.000 0.0430(6) d . . .
C12A C Uani 1.1699(2) 0.00093(6) -0.37280(14) 1.000 0.0167(3) d . . .
N1B N Uani 1.35962(14) 0.03178(5) 0.00038(14) 1.000 0.0173(3) d . . .
N2B N Uani 1.01580(12) 0.04068(5) 0.08390(12) 1.000 0.0143(2) d . . .
C1B C Uani 1.24063(14) -0.00384(5) 0.03647(14) 1.000 0.0141(3) d . . .
O1C O Uani 1.1943(2) 0.12329(6) -0.1798(2) 1.000 0.0417(5) d D . .
C2B C Uani 1.3341(2) -0.05638(6) 0.1119(2) 1.000 0.0195(3) d . . .
C3B C Uani 1.2153(2) -0.10077(6) 0.1225(2) 1.000 0.0236(4) d . . .
C4B C Uani 1.3204(4) -0.14898(9) 0.2154(3) 1.000 0.0447(6) d . . .
C5B C Uani 1.0856(2) -0.11900(8) -0.0408(2) 1.000 0.0312(4) d . . .
C6B C Uani 1.18297(14) 0.02788(5) 0.14613(14) 1.000 0.0143(3) d . . .
C7B C Uani 0.94321(14) 0.07488(5) 0.16777(14) 1.000 0.0140(3) d . . .
C8B C Uani 0.9656(2) 0.13515(6) 0.1372(2) 1.000 0.0182(3) d . . .
C9B C Uani 0.8973(2) 0.17574(6) 0.2199(2) 1.000 0.0231(4) d . . .
C10B C Uani 0.9090(4) 0.23350(8) 0.1644(3) 1.000 0.0413(7) d . . .
C11B C Uani 0.9951(3) 0.17244(9) 0.3994(2) 1.000 0.0373(6) d . . .
C12B C Uani 0.75143(14) 0.06107(5) 0.10548(14) 1.000 0.0147(3) d . . .
C1C C Uani 1.3191(4) 0.16522(12) -0.1683(3) 0.833(5) 0.0399(7) d DP . 1
O1D O Uani 1.4797(2) -0.07683(5) -0.4145(2) 1.000 0.0280(3) d . . .
C2C C Uani 1.3048(6) 0.20870(14) -0.0598(3) 0.833(5) 0.0579(13) d DP . 1
C3C C Uani 1.1369(7) 0.23443(14) -0.1151(6) 0.833(5) 0.0735(17) d DP . 1
C12C C Uiso 1.1334(15) 0.1777(4) -0.1737(17) 0.167(5) 0.042(3) d DP . 2
C22C C Uiso 1.2778(17) 0.2127(6) -0.1744(19) 0.167(5) 0.049(4) d DP . 2
C32C C Uiso 1.4483(18) 0.1982(14) -0.060(4) 0.167(5) 0.106(10) d DP . 2
C1D C Uani 1.6192(2) -0.10711(8) -0.3015(3) 1.000 0.0336(5) d . . .
C2D C Uani 1.5766(3) -0.16659(9) -0.3000(3) 1.000 0.0407(6) d . . .
C3D C Uani 1.4296(4) -0.17696(11) -0.2553(4) 1.000 0.0526(9) d . . .
H01A H Uiso 0.908(3) -0.1429(2) -0.444(2) 1.000 0.0650 c R . .
H1A H Uiso 0.429(3) 0.0503(11) -0.406(3) 1.000 0.0240 d . . .
H02A H Uiso 0.978(3) -0.1703(6) -0.557(2) 1.000 0.0650 c R . .
H2A H Uiso 0.576(3) 0.0430(10) -0.271(3) 1.000 0.0240 d . . .
H03A H Uiso 0.783(2) -0.1775(7) -0.5907(19) 1.000 0.0650 c R . .
H3A H Uiso 0.521(3) 0.0048(11) -0.380(3) 1.000 0.0240 d . . .
H4A H Uiso 0.813(3) 0.0219(10) -0.579(3) 1.000 0.0190 d . . .
H04A H Uiso 0.753(3) -0.0833(7) -0.8893(14) 1.000 0.0650 c R . .
H05A H Uiso 0.689(3) -0.1402(9) -0.8632(11) 1.000 0.0650 c R . .
H06A H Uiso 0.879(2) -0.1328(9) -0.8373(5) 1.000 0.0650 c R . .
H11A H Uiso 0.5863(13) 0.05883(6) -0.550(2) 1.000 0.0170 c R . .
H21A H Uiso 0.7881(15) 0.1289(2) -0.4179(6) 1.000 0.0230 c R . .
H22A H Uiso 0.7502(9) 0.11815(6) -0.266(2) 1.000 0.0230 c R . .
H31A H Uiso 0.461(3) 0.1459(4) -0.4249(6) 1.000 0.0290 c R . .
H41A H Uiso 0.651(3) 0.2070(2) -0.250(2) 1.000 0.0660 c R . .
H42A H Uiso 0.522(2) 0.2373(6) -0.391(2) 1.000 0.0660 c R . .
H43A H Uiso 0.701(3) 0.2272(6) -0.377(2) 1.000 0.0660 c R . .
H51A H Uiso 0.397(2) 0.1961(8) -0.6583(8) 1.000 0.0510 c R . .
H52A H Uiso 0.440(2) 0.1340(7) -0.6792(11) 1.000 0.0510 c R . .
H53A H Uiso 0.5817(19) 0.1802(8) -0.6479(6) 1.000 0.0510 c R . .
H71A H Uiso 0.9941(2) -0.0538(6) -0.3772(18) 1.000 0.0180 c R . .
H81A H Uiso 1.0890(19) -0.0798(3) -0.5717(5) 1.000 0.0230 c R . .
H82A H Uiso 0.9667(3) -0.0351(5) -0.6797(15) 1.000 0.0230 c R . .
H91A H Uiso 0.742(3) -0.0856(5) -0.6475(3) 1.000 0.0320 c R . .
H1B H Uiso 1.313(3) 0.0635(11) -0.038(3) 1.000 0.0260 d . . .
H2B H Uiso 1.375(3) 0.0169(11) -0.073(3) 1.000 0.0260 d . . .
H3B H Uiso 1.456(3) 0.0370(11) 0.079(3) 1.000 0.0260 d . . .
H01B H Uiso 0.843(3) 0.2359(2) 0.051(2) 1.000 0.0620 c R . .
H4B H Uiso 0.950(3) 0.0364(9) -0.018(3) 1.000 0.0170 d . . .
H02B H Uiso 1.027(3) 0.2422(4) 0.191(2) 1.000 0.0620 c R . .
H03B H Uiso 0.864(3) 0.2590(6) 0.216(2) 1.000 0.0620 c R . .
H04B H Uiso 0.987(2) 0.1360(8) 0.4339(8) 1.000 0.0560 c R . .
H05B H Uiso 0.946(2) 0.1976(8) 0.4476(11) 1.000 0.0560 c R . .
H11B H Uiso 1.145(2) -0.0121(2) -0.058(2) 1.000 0.0170 c R . .
H06B H Uiso 1.114(3) 0.1816(8) 0.4299(7) 1.000 0.0560 c R . .
H21B H Uiso 1.4203(15) -0.0484(2) 0.2175(19) 1.000 0.0230 c R . .
H22B H Uiso 1.3926(11) -0.0700(2) 0.0506(11) 1.000 0.0230 c R . .
H31B H Uiso 1.1507(17) -0.0856(4) 0.1809(15) 1.000 0.0280 c R . .
H41B H Uiso 1.394(3) -0.1378(3) 0.315(2) 1.000 0.0670 c R . .
H42B H Uiso 1.383(3) -0.1629(7) 0.1648(19) 1.000 0.0670 c R . .
H43B H Uiso 1.2485(16) -0.1753(7) 0.222(2) 1.000 0.0670 c R . .
H51B H Uiso 1.008(2) -0.0893(6) -0.0923(14) 1.000 0.0470 c R . .
H52B H Uiso 1.021(2) -0.1496(7) -0.0299(3) 1.000 0.0470 c R . .
H53B H Uiso 1.1454(12) -0.1296(8) -0.1035(14) 1.000 0.0470 c R . .
H71B H Uiso 0.9973(13) 0.0678(2) 0.274(3) 1.000 0.0170 c R . .
H81B H Uiso 1.081(2) 0.14184(13) 0.1689(6) 1.000 0.0220 c R . .
H82B H Uiso 0.9112(10) 0.14136(13) 0.0298(19) 1.000 0.0220 c R . .
H91B H Uiso 0.774(3) 0.1672(2) 0.1904(8) 1.000 0.0280 c R . .
H1C H Uiso 1.189(5) 0.0994(11) -0.239(4) 1.000 0.0630 d D . .
H11C H Uiso 1.2933(4) 0.18058(12) -0.2737(3) 0.833(5) 0.0480 c RP . 1
H12A H Uiso 1.1169(15) 0.1834(4) -0.0765(17) 0.167(5) 0.0500 c RP . 2
H12B H Uiso 1.0247(15) 0.1853(4) -0.2668(17) 0.167(5) 0.0500 c RP . 2
H12C H Uiso 1.4361(4) 0.14983(12) -0.1241(3) 0.833(5) 0.0480 c RP . 1
H21C H Uiso 1.3331(6) 0.19228(14) 0.0448(3) 0.833(5) 0.0700 c RP . 1
H22C H Uiso 1.3911(6) 0.23715(14) -0.0457(3) 0.833(5) 0.0700 c RP . 1
H22D H Uiso 1.2751(17) 0.2111(6) -0.2810(19) 0.167(5) 0.0590 c RP . 2
H22E H Uiso 1.2557(17) 0.2508(6) -0.1551(19) 0.167(5) 0.0590 c RP . 2
H31C H Uiso 1.1407(15) 0.2632(11) -0.042(3) 0.833(5) 0.1100 c RP . 1
H32A H Uiso 1.5314(18) 0.2234(14) -0.069(4) 0.167(5) 0.1590 c RP . 2
H32B H Uiso 1.4747(18) 0.1611(14) -0.081(4) 0.167(5) 0.1590 c RP . 2
H32C H Uiso 1.0515(11) 0.2072(4) -0.121(4) 0.833(5) 0.1100 c RP . 1
H32D H Uiso 1.4541(18) 0.2002(14) 0.046(4) 0.167(5) 0.1590 c RP . 2
H33C H Uiso 1.106(2) 0.2501(14) -0.220(2) 0.833(5) 0.1100 c RP . 1
H1D H Uiso 1.413(4) -0.0710(13) -0.378(4) 1.000 0.0420 d . . .
H11D H Uiso 1.6505(7) -0.0917(3) -0.196(2) 1.000 0.0400 c R . .
H12D H Uiso 1.719(2) -0.10361(12) -0.3259(6) 1.000 0.0400 c R . .
H2D1 H Uiso 1.673(2) -0.1847(5) -0.2289(18) 1.000 0.0490 c R . .
H2D2 H Uiso 1.5487(7) -0.1811(4) -0.400(2) 1.000 0.0490 c R . .
H3D1 H Uiso 1.415(2) -0.2139(9) -0.250(3) 1.000 0.0790 c R . .
H3D2 H Uiso 1.331(3) -0.1618(10) -0.330(2) 1.000 0.0790 c R . .
H3D3 H Uiso 1.4541(17) -0.1615(10) -0.158(3) 1.000 0.0790 c R . .

loop_
_atom_type_symbol
_atom_type_description
_atom_type_scat_dispersion_real
_atom_type_scat_dispersion_imag
_atom_type_scat_source
C C 0.0033 0.0016 'International Tables Vol C Tables 4.2.6.8 and 6.1.1.4'
H H 0.0000 0.0000 'International Tables Vol C Tables 4.2.6.8 and 6.1.1.4'
N N 0.0061 0.0033 'International Tables Vol C Tables 4.2.6.8 and 6.1.1.4'
O O 0.0106 0.0060 'International Tables Vol C Tables 4.2.6.8 and 6.1.1.4'

loop_
_geom_angle_atom_site_label_1
_geom_angle_atom_site_label_2
_geom_angle_atom_site_label_3
_geom_angle
_geom_angle_site_symmetry_1
_geom_angle_site_symmetry_2
_geom_angle_site_symmetry_3
_geom_angle_publ_flag
C6A N2A C7A 120.38(11) . . . yes
N1A C1A C2A 110.32(11) . . . yes
N1A C1A C6A 105.72(10) . . . yes
C2A C1A C6A 111.06(11) . . . no
H2A N1A H3A 104(2) . . . no
C1A N1A H3A 110.1(19) . . . no
C1A N1A H1A 117.1(19) . . . no
C1A N1A H2A 109.4(19) . . . no
H1A N1A H2A 109(3) . . . no
H1A N1A H3A 107(3) . . . no
C6A N2A H4A 120.4(19) . . . no
C1A C2A C3A 114.47(14) . . . no
C7A N2A H4A 118.7(19) . . . no
C2A C3A C4A 110.06(17) . . . no
C2A C3A C5A 111.72(15) . . . no
C4A C3A C5A 110.58(15) . . . no
O1A C6A N2A 124.01(13) . . . yes
O1A C6A C1A 119.70(12) . . . yes
N2A C6A C1A 116.28(11) . . . yes
N2A C7A C8A 109.50(11) . . . yes
N2A C7A C12A 112.64(12) . . . yes
C8A C7A C12A 110.87(12) . . . no
C7A C8A C9A 113.01(14) . . . no
C8A C9A C11A 110.37(17) . . . no
C10A C9A C11A 110.93(18) . . . no
C8A C9A C10A 111.31(16) . . . no
O2A C12A C7A 119.20(14) . . . yes
O3A C12A C7A 115.21(13) . . . yes
O2A C12A O3A 125.60(16) . . . yes
N1A C1A H11A 109.9(8) . . . no
C2A C1A H11A 109.9(2) . . . no
C6A C1A H11A 109.9(6) . . . no
C1A C2A H21A 108.6(3) . . . no
C1A C2A H22A 108.63(19) . . . no
C3A C2A H21A 108.6(4) . . . no
C3A C2A H22A 108.6(5) . . . no
H21A C2A H22A 107.7(7) . . . no
C6B N2B C7B 121.94(10) . . . yes
C4A C3A H31A 108.1(6) . . . no
C5A C3A H31A 108.2(5) . . . no
C2A C3A H31A 108.1(8) . . . no
C3A C4A H41A 109.5(5) . . . no
C3A C4A H43A 109.5(10) . . . no
H41A C4A H42A 109.6(17) . . . no
C3A C4A H42A 109.4(10) . . . no
H42A C4A H43A 109.4(15) . . . no
H41A C4A H43A 109.4(19) . . . no
C3A C5A H52A 109.5(7) . . . no
C3A C5A H53A 109.4(4) . . . no
H51A C5A H52A 109.6(13) . . . no
H51A C5A H53A 109.5(15) . . . no
H52A C5A H53A 109.4(14) . . . no
C3A C5A H51A 109.5(5) . . . no
N2A C7A H71A 107.9(6) . . . no
C12A C7A H71A 107.9(8) . . . no
C8A C7A H71A 107.8(9) . . . no
C7A C8A H81A 109.0(3) . . . no
C7A C8A H82A 109.0(7) . . . no
C9A C8A H82A 109.0(6) . . . no
H81A C8A H82A 107.8(7) . . . no
C9A C8A H81A 109.0(6) . . . no
C10A C9A H91A 108.0(8) . . . no
C11A C9A H91A 108.0(3) . . . no
C8A C9A H91A 108.1(10) . . . no
C9A C10A H01A 109.5(4) . . . no
C9A C10A H02A 109.7(10) . . . no
H01A C10A H02A 109.1(18) . . . no
H01A C10A H03A 109.6(17) . . . no
C9A C10A H03A 109.4(10) . . . no
H02A C10A H03A 109.6(15) . . . no
C9A C11A H05A 109.6(9) . . . no
C9A C11A H06A 109.4(4) . . . no
C9A C11A H04A 109.5(9) . . . no
H04A C11A H06A 109.4(19) . . . no
H05A C11A H06A 109.4(19) . . . no
H04A C11A H05A 109.6(17) . . . no
N1B C1B C2B 108.78(12) . . . yes
N1B C1B C6B 107.65(10) . . . yes
C2B C1B C6B 112.32(11) . . . no
H2B N1B H3B 110(3) . . . no
C1B N1B H3B 113.9(18) . . . no
C1B N1B H1B 111.9(19) . . . no
C1B N1B H2B 107.0(19) . . . no
H1B N1B H2B 105(3) . . . no
H1B N1B H3B 109(3) . . . no
C6B N2B H4B 121.2(18) . . . no
C1B C2B C3B 113.39(14) . . . no
C7B N2B H4B 115.0(17) . . . no
C2B C3B C4B 109.90(18) . . . no
C2B C3B C5B 111.77(14) . . . no
C4B C3B C5B 110.35(15) . . . no
O1B C6B N2B 124.21(12) . . . yes
O1B C6B C1B 120.68(12) . . . yes
N2B C6B C1B 115.11(10) . . . yes
N2B C7B C8B 109.81(11) . . . yes
N2B C7B C12B 107.88(10) . . . yes
C8B C7B C12B 110.00(11) . . . no
C7B C8B C9B 115.48(14) . . . no
C8B C9B C11B 111.75(15) . . . no
C10B C9B C11B 109.69(16) . . . no
C8B C9B C10B 109.86(17) . . . no
O2B C12B C7B 117.34(12) . . . yes
O3B C12B C7B 117.55(11) . . . yes
O2B C12B O3B 125.07(13) . . . yes
N1B C1B H11B 109.1(10) . . . no
C2B C1B H11B 109.4(4) . . . no
C6B C1B H11B 109.6(10) . . . no
C1C O1C H1C 113(3) . . . no
C12C O1C H1C 143(2) . . . no
C1B C2B H21B 108.9(4) . . . no
C3B C2B H22B 108.9(4) . . . no
H21B C2B H22B 107.8(10) . . . no
C1B C2B H22B 108.9(4) . . . no
C3B C2B H21B 108.8(7) . . . no
C2B C3B H31B 108.2(7) . . . no
C4B C3B H31B 108.2(7) . . . no
C5B C3B H31B 108.3(8) . . . no
C3B C4B H41B 109.5(7) . . . no
H41B C4B H42B 109(2) . . . no
H41B C4B H43B 109.8(16) . . . no
H42B C4B H43B 109.5(16) . . . no
C3B C4B H43B 109.4(11) . . . no
C3B C4B H42B 109.5(11) . . . no
C3B C5B H52B 109.4(2) . . . no
C3B C5B H51B 109.5(8) . . . no
H51B C5B H53B 109.6(13) . . . no
H52B C5B H53B 109.5(14) . . . no
H51B C5B H52B 109.4(14) . . . no
C3B C5B H53B 109.4(7) . . . no
C8B C7B H71B 109.8(5) . . . no
N2B C7B H71B 109.6(8) . . . no
C12B C7B H71B 109.7(10) . . . no
C7B C8B H82B 108.4(3) . . . no
C7B C8B H81B 108.4(3) . . . no
H81B C8B H82B 107.4(8) . . . no
C9B C8B H81B 108.4(4) . . . no
C9B C8B H82B 108.4(5) . . . no
C8B C9B H91B 108.5(6) . . . no
C10B C9B H91B 108.5(4) . . . no
C11B C9B H91B 108.5(5) . . . no
C9B C10B H01B 109.6(5) . . . no
H01B C10B H02B 109.5(19) . . . no
H01B C10B H03B 109.4(16) . . . no
H02B C10B H03B 109.4(17) . . . no
C9B C10B H02B 109.5(7) . . . no
C9B C10B H03B 109.5(11) . . . no
C9B C11B H06B 109.4(6) . . . no
C9B C11B H04B 109.4(6) . . . no
C9B C11B H05B 109.5(7) . . . no
H05B C11B H06B 109.6(15) . . . no
H04B C11B H05B 109.3(14) . . . no
H04B C11B H06B 109.7(15) . . . no
O1C C1C C2C 106.3(3) . . . yes
C1C C2C C3C 114.8(3) . . . no
O1C C12C C22C 102.2(10) . . . yes
C12C C22C C32C 115.8(17) . . . no
O1C C1C H11C 110.5(3) . . . no
O1C C1C H12C 110.5(3) . . . no
C2C C1C H11C 110.5(3) . . . no
C2C C1C H12C 110.5(3) . . . no
H11C C1C H12C 108.7(4) . . . no
C1D O1D H1D 108(2) . . . no
C1C C2C H22C 108.5(5) . . . no
C3C C2C H21C 108.6(5) . . . no
C3C C2C H22C 108.6(4) . . . no
H21C C2C H22C 107.6(4) . . . no
C1C C2C H21C 108.6(4) . . . no
C2C C3C H31C 109.5(13) . . . no
C2C C3C H32C 109.5(11) . . . no
H31C C3C H32C 110(2) . . . no
H31C C3C H33C 109(2) . . . no
H32C C3C H33C 110(2) . . . no
C2C C3C H33C 109.4(13) . . . no
O1C C12C H12B 111.4(12) . . . no
C22C C12C H12A 111.3(14) . . . no
O1C C12C H12A 111.4(11) . . . no
H12A C12C H12B 109.2(18) . . . no
C22C C12C H12B 111.2(14) . . . no
C12C C22C H22E 108.3(17) . . . no
C32C C22C H22D 108(2) . . . no
C12C C22C H22D 108.4(16) . . . no
H22D C22C H22E 107.4(19) . . . no
C32C C22C H22E 108(2) . . . no
C22C C32C H32A 109(3) . . . no
C22C C32C H32D 110(2) . . . no
H32A C32C H32B 109(3) . . . no
H32A C32C H32D 110(4) . . . no
H32B C32C H32D 110(4) . . . no
C22C C32C H32B 109(3) . . . no
O1D C1D C2D 112.36(19) . . . yes
C1D C2D C3D 113.6(2) . . . no
O1D C1D H11D 109.1(6) . . . no
O1D C1D H12D 109.2(4) . . . no
C2D C1D H11D 109.2(6) . . . no
C2D C1D H12D 109.1(3) . . . no
H11D C1D H12D 107.8(7) . . . no
C1D C2D H2D1 108.9(9) . . . no
C1D C2D H2D2 108.8(7) . . . no
C3D C2D H2D1 108.7(11) . . . no
C3D C2D H2D2 108.9(7) . . . no
H2D1 C2D H2D2 107.8(12) . . . no
C2D C3D H3D1 109.3(14) . . . no
C2D C3D H3D2 109.5(16) . . . no
C2D C3D H3D3 109.6(13) . . . no
H3D1 C3D H3D2 110(2) . . . no
H3D1 C3D H3D3 109(2) . . . no
H3D2 C3D H3D3 109(2) . . . no

loop_
_geom_bond_atom_site_label_1
_geom_bond_atom_site_label_2
_geom_bond_distance
_geom_bond_site_symmetry_1
_geom_bond_site_symmetry_2
_geom_bond_publ_flag
O1A C6A 1.2412(15) . . yes
O2A C12A 1.2480(19) . . yes
O3A C12A 1.2681(19) . . yes
N1A C1A 1.4954(18) . . yes
N2A C6A 1.3300(17) . . yes
N2A C7A 1.4544(19) . . yes
C1A C2A 1.5272(19) . . no
C1A C6A 1.5265(18) . . no
N1A H3A 0.82(3) . . no
N1A H1A 0.84(3) . . no
N1A H2A 0.85(3) . . no
O1B C6B 1.2326(16) . . yes
C2A C3A 1.531(2) . . no
N2A H4A 0.83(3) . . no
O2B C12B 1.2516(16) . . yes
C3A C5A 1.534(2) . . no
C3A C4A 1.526(3) . . no
O3B C12B 1.2673(16) . . yes
C7A C12A 1.536(2) . . no
C7A C8A 1.537(2) . . no
C8A C9A 1.539(3) . . no
C9A C11A 1.524(3) . . no
C9A C10A 1.529(3) . . no
C1A H11A 0.934(17) . . no
N1B C1B 1.4955(18) . . yes
C2A H22A 1.000(17) . . no
C2A H21A 0.997(12) . . no
N2B C7B 1.4626(17) . . yes
N2B C6B 1.3451(17) . . yes
C3A H31A 0.95(2) . . no
C4A H41A 0.924(17) . . no
C4A H43A 0.93(3) . . no
C4A H42A 0.928(17) . . no
C5A H51A 0.983(18) . . no
C5A H53A 0.984(17) . . no
C5A H52A 0.982(16) . . no
C7A H71A 0.919(14) . . no
C8A H82A 0.967(12) . . no
C8A H81A 0.968(15) . . no
C9A H91A 0.92(2) . . no
C10A H02A 0.97(3) . . no
C10A H01A 0.968(17) . . no
C10A H03A 0.974(18) . . no
C11A H06A 0.963(18) . . no
C11A H04A 0.959(16) . . no
C11A H05A 0.96(2) . . no
C1B C2B 1.530(2) . . no
C1B C6B 1.5327(18) . . no
N1B H3B 0.86(3) . . no
N1B H1B 0.88(3) . . no
N1B H2B 0.84(3) . . no
O1C C12C 1.450(11) . . yes
O1C C1C 1.464(4) . . yes
N2B H4B 0.89(3) . . no
C2B C3B 1.532(2) . . no
C3B C5B 1.529(2) . . no
C3B C4B 1.523(3) . . no
C7B C8B 1.5395(19) . . no
C7B C12B 1.5425(19) . . no
C8B C9B 1.529(2) . . no
C9B C11B 1.529(2) . . no
C9B C10B 1.533(3) . . no
C1B H11B 0.941(17) . . no
O1C H1C 0.80(3) . . no
C2B H21B 0.972(16) . . no
C2B H22B 0.972(10) . . no
C3B H31B 1.005(15) . . no
C4B H43B 0.918(17) . . no
C4B H41B 0.920(18) . . no
C4B H42B 0.92(2) . . no
C5B H53B 0.969(13) . . no
C5B H52B 0.969(17) . . no
C5B H51B 0.971(15) . . no
C7B H71B 0.92(3) . . no
C8B H82B 0.924(16) . . no
C8B H81B 0.926(17) . . no
C9B H91B 1.00(2) . . no
C10B H02B 0.97(3) . . no
C10B H01B 0.970(17) . . no
C10B H03B 0.97(2) . . no
C11B H04B 0.966(19) . . no
C11B H05B 0.965(18) . . no
C11B H06B 0.97(3) . . no
C1C C2C 1.517(5) . . no
O1D C1D 1.430(3) . . yes
C2C C3C 1.461(8) . . no
C12C C22C 1.52(2) . . no
C22C C32C 1.45(3) . . no
C1C H12C 0.990(5) . . no
C1C H11C 0.990(4) . . no
O1D H1D 0.80(4) . . no
C2C H22C 0.990(6) . . no
C2C H21C 0.990(4) . . no
C3C H32C 0.981(16) . . no
C3C H33C 0.98(2) . . no
C3C H31C 0.98(3) . . no
C12C H12B 0.99(2) . . no
C12C H12A 0.99(2) . . no
C22C H22D 0.99(2) . . no
C22C H22E 0.99(2) . . no
C32C H32B 0.98(5) . . no
C32C H32D 0.97(5) . . no
C32C H32A 0.98(4) . . no
C1D C2D 1.512(3) . . no
C2D C3D 1.519(5) . . no
C1D H11D 0.983(16) . . no
C1D H12D 0.985(17) . . no
C2D H2D1 0.930(16) . . no
C2D H2D2 0.933(16) . . no
C3D H3D1 0.92(2) . . no
C3D H3D2 0.92(2) . . no
C3D H3D3 0.93(3) . . no

loop_
_geom_hbond_atom_site_label_D
_geom_hbond_atom_site_label_H
_geom_hbond_atom_site_label_A
_geom_hbond_distance_DH
_geom_hbond_distance_HA
_geom_hbond_distance_DA
_geom_hbond_angle_DHA
_geom_hbond_site_symmetry_A
_geom_hbond_publ_flag
N1A H1A O2A 0.84(3) 2.19(3) 2.9413(19) 149(2) 1_455 yes
N1B H1B O1C 0.88(3) 1.96(3) 2.814(2) 164(2) . yes
O1C H1C O2A 0.80(3) 1.93(3) 2.723(2) 171(3) . yes
O1D H1D O3A 0.80(4) 1.94(4) 2.690(2) 156(3) . yes
N1A H2A O2B 0.85(3) 2.00(3) 2.8423(15) 174(3) . yes
N1B H2B O3A 0.84(3) 2.09(3) 2.8620(17) 153(3) . yes
N1A H3A O1D 0.82(3) 2.04(3) 2.8656(18) 175(3) 1_455 yes
N1B H3B O2B 0.86(3) 2.57(3) 2.9147(18) 105(2) 1_655 yes
N1B H3B O3B 0.86(3) 1.92(3) 2.7448(17) 163(3) 1_655 yes
N2A H4A O3B 0.83(3) 1.99(3) 2.8145(15) 173(3) 1_554 yes
N2B H4B O1A 0.89(3) 2.08(3) 2.9242(14) 159(2) . yes
N2B H4B O2B 0.89(3) 2.44(3) 2.7787(16) 103(2) . yes
C1A H11A O1B 0.934(17) 2.437(15) 3.1174(16) 129.7(11) 1_454 yes
C1B H11B O1A 0.941(17) 2.368(18) 3.2242(16) 151.2(10) . yes

loop_
_geom_torsion_atom_site_label_1
_geom_torsion_atom_site_label_2
_geom_torsion_atom_site_label_3
_geom_torsion_atom_site_label_4
_geom_torsion
_geom_torsion_site_symmetry_1
_geom_torsion_site_symmetry_2
_geom_torsion_site_symmetry_3
_geom_torsion_site_symmetry_4
_geom_torsion_publ_flag
C7A N2A C6A O1A -1.1(2) . . . . no
C7A N2A C6A C1A -179.90(11) . . . . no
C6A N2A C7A C8A 152.52(13) . . . . no
C6A N2A C7A C12A -83.63(15) . . . . no
N1A C1A C2A C3A -67.40(16) . . . . no
C6A C1A C2A C3A 175.72(12) . . . . no
N1A C1A C6A O1A -41.83(15) . . . . no
N1A C1A C6A N2A 137.06(12) . . . . no
C2A C1A C6A O1A 77.84(16) . . . . no
C2A C1A C6A N2A -103.27(14) . . . . no
C1A C2A C3A C4A 168.48(17) . . . . no
C1A C2A C3A C5A -68.27(19) . . . . no
N2A C7A C8A C9A -68.46(16) . . . . no
C12A C7A C8A C9A 166.65(13) . . . . no
N2A C7A C12A O2A -25.94(18) . . . . no
N2A C7A C12A O3A 154.24(12) . . . . no
C8A C7A C12A O2A 97.16(16) . . . . no
C8A C7A C12A O3A -82.66(15) . . . . no
C7A C8A C9A C10A -77.29(19) . . . . no
C7A C8A C9A C11A 159.07(16) . . . . no
C7B N2B C6B O1B 4.7(2) . . . . no
C7B N2B C6B C1B -174.57(11) . . . . no
C6B N2B C7B C8B 85.01(15) . . . . no
C6B N2B C7B C12B -155.11(11) . . . . no
N1B C1B C2B C3B -167.94(12) . . . . no
C6B C1B C2B C3B 72.99(16) . . . . no
N1B C1B C6B O1B -65.27(15) . . . . no
N1B C1B C6B N2B 113.98(12) . . . . no
C2B C1B C6B O1B 54.46(17) . . . . no
C2B C1B C6B N2B -126.29(13) . . . . no
C1B C2B C3B C4B -173.54(15) . . . . no
C1B C2B C3B C5B 63.59(18) . . . . no
N2B C7B C8B C9B -179.21(13) . . . . no
C12B C7B C8B C9B 62.22(16) . . . . no
N2B C7B C12B O2B -48.80(16) . . . . no
N2B C7B C12B O3B 133.26(12) . . . . no
C8B C7B C12B O2B 70.96(16) . . . . no
C8B C7B C12B O3B -106.99(14) . . . . no
C7B C8B C9B C10B -173.49(17) . . . . no
C7B C8B C9B C11B 64.5(2) . . . . no
O1C C1C C2C C3C -60.7(4) . . . . no
O1D C1D C2D C3D -61.7(3) . . . . no
